data_1542269
loop_
_publ_author_name
'Yu, Jin-Hai'
'Liu, Qun-Fang'
'Sheng, Li'
'Wang, Guo-Cai'
'Li, Jia'
'Yue, Jian-Min'

_publ_section_title
;
 Cipacinoids A-D, Four Limonoids with Spirocyclic Skeletons from Cipadessa
 cinerascens.
;
_journal_issue 3
_journal_name_full 'Organic letters'
_journal_page_first 444
_journal_page_last 447
_journal_paper_doi 10.1021/acs.orglett.5b03487
_journal_volume 18
_journal_year 2016
_chemical_absolute_configuration ad
_chemical_formula_sum 'C29 H40 O11'
_chemical_formula_weight 564.61
_chemical_name_systematic
; 
 ? 
;
_space_group_crystal_system monoclinic
_space_group_IT_number 4
_space_group_name_Hall 'P 2yb'
_space_group_name_H-M_alt 'P 1 21 1'
_symmetry_space_group_name_Hall 'P 2yb'
_symmetry_space_group_name_H-M 'P 1 21 1'
_atom_sites_solution_hydrogens geom
_audit_creation_method SHELXL-2013
_cell_angle_alpha 90
_cell_angle_beta 110.90
_cell_angle_gamma 90
_cell_formula_units_Z 2
_cell_length_a 8.78520(10)
_cell_length_b 14.5469(2)
_cell_length_c 11.59900(10)
_cell_measurement_reflns_used 9501
_cell_measurement_temperature 140(2)
_cell_measurement_theta_max 69.37
_cell_measurement_theta_min 4.08
_cell_volume 1384.79(3)
_computing_cell_refinement 'Bruker SAINT'
_computing_data_collection 'Bruker APEX2'
_computing_data_reduction 'Bruker SAINT'
_computing_molecular_graphics 'Bruker SHELXTL'
_computing_publication_material 'Bruker SHELXTL'
_computing_structure_refinement 'SHELXL-2013 (Sheldrick, 2013)'
_computing_structure_solution 'SHELXS-97 (Sheldrick, 2008)'
_diffrn_ambient_temperature 140(2)
_diffrn_measured_fraction_theta_full 0.990
_diffrn_measured_fraction_theta_max 0.971
_diffrn_measurement_device_type 'Bruker APEX-II CCD'
_diffrn_measurement_method '\f and \w scans'
_diffrn_radiation_type CuK\a
_diffrn_radiation_wavelength 1.54178
_diffrn_reflns_av_R_equivalents 0.0225
_diffrn_reflns_av_unetI/netI 0.0250
_diffrn_reflns_laue_measured_fraction_full 0.990
_diffrn_reflns_laue_measured_fraction_max 0.971
_diffrn_reflns_limit_h_max 10
_diffrn_reflns_limit_h_min -10
_diffrn_reflns_limit_k_max 17
_diffrn_reflns_limit_k_min -13
_diffrn_reflns_limit_l_max 13
_diffrn_reflns_limit_l_min -14
_diffrn_reflns_number 10322
_diffrn_reflns_point_group_measured_fraction_full 0.725
_diffrn_reflns_point_group_measured_fraction_max 0.707
_diffrn_reflns_theta_full 67.679
_diffrn_reflns_theta_max 69.721
_diffrn_reflns_theta_min 4.080
_exptl_absorpt_coefficient_mu 0.863
_exptl_absorpt_correction_T_max 0.7533
_exptl_absorpt_correction_T_min 0.6593
_exptl_absorpt_correction_type multi-scan
_exptl_absorpt_process_details sadabs
_exptl_crystal_colour colourless
_exptl_crystal_density_diffrn 1.354
_exptl_crystal_description block
_exptl_crystal_F_000 604
_exptl_crystal_size_max 0.350
_exptl_crystal_size_mid 0.200
_exptl_crystal_size_min 0.150
_refine_diff_density_max 0.216
_refine_diff_density_min -0.171
_refine_diff_density_rms 0.035
_refine_ls_abs_structure_details
; 
 Flack x determined using 1045 quotients [(I+)-(I-)]/[(I+)+(I-)] 
 (Parsons and Flack (2004), Acta Cryst. A60, s61). 
;
_refine_ls_abs_structure_Flack 0.05(4)
_refine_ls_extinction_coef 0.0092(7)
_refine_ls_extinction_expression Fc^*^=kFc[1+0.001xFc^2^\l^3^/sin(2\q)]^-1/4^
_refine_ls_extinction_method SHELXL
_refine_ls_goodness_of_fit_ref 1.034
_refine_ls_hydrogen_treatment constr
_refine_ls_matrix_type full
_refine_ls_number_parameters 373
_refine_ls_number_reflns 3697
_refine_ls_number_restraints 1
_refine_ls_restrained_S_all 1.034
_refine_ls_R_factor_all 0.0262
_refine_ls_R_factor_gt 0.0261
_refine_ls_shift/su_max 0.001
_refine_ls_shift/su_mean 0.000
_refine_ls_structure_factor_coef Fsqd
_refine_ls_weighting_details 'w=1/[\s^2^(Fo^2^)+(0.0511P)^2^+0.2053P] where P=(Fo^2^+2Fc^2^)/3'
_refine_ls_weighting_scheme calc
_refine_ls_wR_factor_gt 0.0731
_refine_ls_wR_factor_ref 0.0732
_reflns_Friedel_coverage 0.398
_reflns_friedel_fraction_full 0.436
_reflns_friedel_fraction_max 0.421
_reflns_number_gt 3688
_reflns_number_total 3697
_reflns_threshold_expression 'I > 2\s(I)'
_cod_data_source_file ol5b03487_si_003.cif
_cod_data_source_block cu_dm13710_0m
_cod_depositor_comments 'Adding full bibliography for 1542268--1542269.cif.'
_cod_original_cell_volume 1384.77(3)
_cod_database_code 1542269
_shelx_space_group_comment
; 
The symmetry employed for this shelxl refinement is uniquely defined 
by the following loop, which should always be used as a source of 
symmetry information in preference to the above space-group names. 
They are only intended as comments. 
;
_shelx_estimated_absorpt_t_min 0.752
_shelx_estimated_absorpt_t_max 0.881
_shelxl_version_number 2013-4

loop_
_space_group_symop_operation_xyz
'x, y, z'
'-x, y+1/2, -z'

loop_
_atom_site_label
_atom_site_type_symbol
_atom_site_fract_x
_atom_site_fract_y
_atom_site_fract_z
_atom_site_U_iso_or_equiv
_atom_site_adp_type
_atom_site_occupancy
_atom_site_site_symmetry_order
_atom_site_calc_flag
_atom_site_refinement_flags_posn
_atom_site_refinement_flags_adp
O1 O 0.15151(14) 0.68730(10) 0.16288(11) 0.0177(3) Uani 1 1 d . .
O2 O 0.34761(16) 0.74465(11) 0.02557(12) 0.0255(3) Uani 1 1 d . .
H2 H 0.3796 0.6979 0.0701 0.038 Uiso 1 1 calc R U
O3 O 0.16835(17) 0.57729(10) -0.03281(12) 0.0242(3) Uani 1 1 d . .
H3 H 0.1498 0.5803 0.0333 0.036 Uiso 1 1 calc R U
O4 O -0.30381(18) 0.50694(12) -0.00658(13) 0.0315(4) Uani 1 1 d . .
O5 O -0.52859(16) 0.53969(11) -0.16849(13) 0.0270(3) Uani 1 1 d . .
O6 O -0.23067(16) 0.74807(11) 0.17007(12) 0.0240(3) Uani 1 1 d . .
O7 O 0.01581(16) 0.51384(10) 0.16972(12) 0.0224(3) Uani 1 1 d . .
H7 H -0.0744 0.5071 0.1122 0.034 Uiso 1 1 calc R U
O8 O 0.34700(16) 0.48533(11) 0.52810(12) 0.0252(3) Uani 1 1 d . .
O9 O 0.43030(16) 0.76604(12) 0.63015(13) 0.0280(3) Uani 1 1 d . .
O10 O 0.23280(16) 0.79836(10) 0.70427(12) 0.0238(3) Uani 1 1 d . .
O11 O 0.51496(17) 0.59906(12) 0.22764(13) 0.0283(3) Uani 1 1 d . .
C1 C 0.0987(2) 0.76013(14) 0.07165(16) 0.0184(4) Uani 1 1 d . .
H1 H 0.1362 0.8207 0.1128 0.022 Uiso 1 1 calc R U
C2 C 0.1748(2) 0.74456(15) -0.02640(16) 0.0204(4) Uani 1 1 d . .
H2A H 0.1425 0.7981 -0.0841 0.024 Uiso 1 1 calc R U
C3 C 0.1093(2) 0.65845(15) -0.10361(16) 0.0211(4) Uani 1 1 d . .
H3A H 0.1536 0.6585 -0.1720 0.025 Uiso 1 1 calc R U
C4 C -0.0794(2) 0.65942(15) -0.16468(16) 0.0205(4) Uani 1 1 d . .
C5 C -0.1488(2) 0.66983(14) -0.05911(15) 0.0185(4) Uani 1 1 d . .
H5 H -0.1024 0.6167 -0.0029 0.022 Uiso 1 1 calc R U
C6 C -0.3350(2) 0.65734(15) -0.10125(16) 0.0214(4) Uani 1 1 d . .
H6A H -0.3782 0.6990 -0.0527 0.026 Uiso 1 1 calc R U
H6B H -0.3850 0.6752 -0.1891 0.026 Uiso 1 1 calc R U
C7 C -0.3836(2) 0.56012(16) -0.08620(16) 0.0228(4) Uani 1 1 d . .
C8 C 0.1050(2) 0.72170(14) 0.35717(16) 0.0175(4) Uani 1 1 d . .
C9 C -0.1121(2) 0.73198(13) 0.14379(15) 0.0169(4) Uani 1 1 d . .
C10 C -0.0881(2) 0.75668(14) 0.02359(15) 0.0174(4) Uani 1 1 d . .
C11 C 0.0394(2) 0.68135(14) 0.22816(15) 0.0165(4) Uani 1 1 d . .
C12 C 0.0008(2) 0.58042(14) 0.25381(16) 0.0182(4) Uani 1 1 d . .
H12 H -0.1151 0.5792 0.2490 0.022 Uiso 1 1 calc R U
C13 C 0.1084(2) 0.55965(14) 0.38952(16) 0.0176(4) Uani 1 1 d . .
C14 C 0.1405(2) 0.65574(14) 0.44288(16) 0.0171(4) Uani 1 1 d . .
C15 C 0.1984(2) 0.66554(15) 0.58183(16) 0.0217(4) Uani 1 1 d . .
H15A H 0.1013 0.6664 0.6062 0.026 Uiso 1 1 calc R U
H15B H 0.2620 0.6099 0.6189 0.026 Uiso 1 1 calc R U
C16 C 0.3006(2) 0.74820(15) 0.63784(15) 0.0197(4) Uani 1 1 d . .
C17 C 0.2670(2) 0.50685(14) 0.40002(16) 0.0200(4) Uani 1 1 d . .
H17 H 0.2354 0.4478 0.3533 0.024 Uiso 1 1 calc R U
C18 C 0.0120(2) 0.49970(16) 0.44902(17) 0.0242(4) Uani 1 1 d . .
H18A H 0.0762 0.4911 0.5368 0.036 Uiso 1 1 calc R U
H18B H -0.0104 0.4397 0.4079 0.036 Uiso 1 1 calc R U
H18C H -0.0911 0.5301 0.4402 0.036 Uiso 1 1 calc R U
C19 C -0.1692(2) 0.84781(15) -0.02761(18) 0.0226(4) Uani 1 1 d . .
H19A H -0.2877 0.8413 -0.0532 0.034 Uiso 1 1 calc R U
H19B H -0.1407 0.8655 -0.0989 0.034 Uiso 1 1 calc R U
H19C H -0.1314 0.8953 0.0363 0.034 Uiso 1 1 calc R U
C20 C 0.3814(2) 0.55755(15) 0.35168(17) 0.0207(4) Uani 1 1 d . .
C21 C 0.4047(2) 0.53973(15) 0.24504(18) 0.0233(4) Uani 1 1 d . .
H21 H 0.3513 0.4921 0.1893 0.028 Uiso 1 1 calc R U
C22 C 0.4870(2) 0.63340(16) 0.40724(18) 0.0263(4) Uani 1 1 d . .
H22 H 0.5000 0.6621 0.4837 0.032 Uiso 1 1 calc R U
C23 C 0.5638(2) 0.65564(17) 0.32920(19) 0.0289(4) Uani 1 1 d . .
H23 H 0.6411 0.7039 0.3426 0.035 Uiso 1 1 calc R U
C24 C -0.5951(3) 0.45053(18) -0.1548(2) 0.0339(5) Uani 1 1 d . .
H24A H -0.5090 0.4040 -0.1357 0.051 Uiso 1 1 calc R U
H24B H -0.6831 0.4342 -0.2319 0.051 Uiso 1 1 calc R U
H24C H -0.6380 0.4533 -0.0876 0.051 Uiso 1 1 calc R U
C25 C 0.3287(3) 0.87527(17) 0.7699(2) 0.0316(5) Uani 1 1 d . .
H25A H 0.4237 0.8526 0.8381 0.047 Uiso 1 1 calc R U
H25B H 0.2622 0.9139 0.8027 0.047 Uiso 1 1 calc R U
H25C H 0.3652 0.9115 0.7134 0.047 Uiso 1 1 calc R U
C26 C 0.4723(3) 0.4191(2) 0.5481(2) 0.0395(6) Uani 1 1 d . .
H26A H 0.4266 0.3630 0.5019 0.059 Uiso 1 1 calc R U
H26B H 0.5202 0.4048 0.6363 0.059 Uiso 1 1 calc R U
H26C H 0.5568 0.4437 0.5197 0.059 Uiso 1 1 calc R U
C28 C -0.1351(2) 0.73515(16) -0.26392(16) 0.0257(4) Uani 1 1 d . .
H28A H -0.1065 0.7175 -0.3351 0.039 Uiso 1 1 calc R U
H28B H -0.0809 0.7931 -0.2297 0.039 Uiso 1 1 calc R U
H28C H -0.2534 0.7430 -0.2900 0.039 Uiso 1 1 calc R U
C29 C -0.1353(3) 0.56655(17) -0.22957(19) 0.0288(5) Uani 1 1 d . .
H29A H -0.2526 0.5688 -0.2770 0.043 Uiso 1 1 calc R U
H29B H -0.1127 0.5176 -0.1676 0.043 Uiso 1 1 calc R U
H29C H -0.0763 0.5541 -0.2854 0.043 Uiso 1 1 calc R U
C30 C 0.1206(2) 0.82381(15) 0.37248(18) 0.0249(4) Uani 1 1 d . .
H30A H 0.1543 0.8394 0.4603 0.037 Uiso 1 1 calc R U
H30B H 0.0153 0.8527 0.3274 0.037 Uiso 1 1 calc R U
H30C H 0.2024 0.8462 0.3398 0.037 Uiso 1 1 calc R U

loop_
_atom_site_aniso_label
_atom_site_aniso_U_11
_atom_site_aniso_U_22
_atom_site_aniso_U_33
_atom_site_aniso_U_23
_atom_site_aniso_U_13
_atom_site_aniso_U_12
O1 0.0169(5) 0.0195(7) 0.0176(5) 0.0030(5) 0.0071(4) 0.0023(5)
O2 0.0189(6) 0.0302(9) 0.0286(7) 0.0060(6) 0.0100(5) 0.0008(6)
O3 0.0292(7) 0.0238(8) 0.0212(6) 0.0027(6) 0.0111(5) 0.0078(6)
O4 0.0323(7) 0.0281(9) 0.0271(7) 0.0086(6) 0.0019(6) -0.0067(7)
O5 0.0220(6) 0.0293(8) 0.0265(7) 0.0021(6) 0.0049(5) -0.0080(6)
O6 0.0207(6) 0.0287(8) 0.0257(6) 0.0036(6) 0.0123(5) 0.0044(6)
O7 0.0271(6) 0.0185(7) 0.0188(6) -0.0026(5) 0.0047(5) 0.0008(6)
O8 0.0278(7) 0.0277(8) 0.0181(6) 0.0044(6) 0.0057(5) 0.0099(6)
O9 0.0210(6) 0.0348(9) 0.0299(7) -0.0010(6) 0.0110(5) -0.0015(6)
O10 0.0277(6) 0.0222(8) 0.0240(6) -0.0070(6) 0.0123(5) -0.0033(6)
O11 0.0274(7) 0.0323(9) 0.0296(7) 0.0023(6) 0.0156(6) 0.0047(6)
C1 0.0196(8) 0.0165(10) 0.0194(8) 0.0016(7) 0.0074(7) 0.0001(7)
C2 0.0186(8) 0.0239(10) 0.0205(8) 0.0053(8) 0.0092(7) 0.0015(8)
C3 0.0232(9) 0.0231(10) 0.0196(8) 0.0035(8) 0.0107(7) 0.0035(8)
C4 0.0224(8) 0.0227(10) 0.0171(8) 0.0003(8) 0.0078(6) 0.0005(8)
C5 0.0185(8) 0.0191(10) 0.0167(8) 0.0028(7) 0.0049(6) -0.0003(7)
C6 0.0184(8) 0.0231(10) 0.0212(8) 0.0035(8) 0.0054(7) -0.0015(8)
C7 0.0231(9) 0.0264(11) 0.0188(8) 0.0006(8) 0.0074(7) -0.0036(8)
C8 0.0159(7) 0.0187(10) 0.0187(8) -0.0006(7) 0.0075(6) 0.0007(7)
C9 0.0188(8) 0.0133(9) 0.0183(8) 0.0008(7) 0.0062(6) -0.0004(7)
C10 0.0187(8) 0.0161(9) 0.0181(8) 0.0027(7) 0.0072(6) 0.0005(7)
C11 0.0166(7) 0.0163(9) 0.0178(8) 0.0007(7) 0.0076(6) 0.0004(7)
C12 0.0200(8) 0.0170(10) 0.0181(8) 0.0001(7) 0.0075(7) -0.0003(7)
C13 0.0204(8) 0.0156(9) 0.0168(8) 0.0007(7) 0.0067(7) -0.0010(7)
C14 0.0169(7) 0.0174(9) 0.0178(8) -0.0024(7) 0.0072(6) -0.0001(7)
C15 0.0290(9) 0.0203(10) 0.0177(8) -0.0010(7) 0.0106(7) -0.0016(8)
C16 0.0202(8) 0.0233(10) 0.0147(7) 0.0031(7) 0.0051(6) 0.0030(8)
C17 0.0233(8) 0.0181(10) 0.0174(8) 0.0008(7) 0.0057(7) 0.0029(8)
C18 0.0281(9) 0.0237(11) 0.0214(8) 0.0025(8) 0.0094(7) -0.0047(8)
C19 0.0246(9) 0.0179(10) 0.0261(9) 0.0055(8) 0.0099(7) 0.0044(8)
C20 0.0185(8) 0.0204(10) 0.0223(8) 0.0015(7) 0.0063(7) 0.0068(8)
C21 0.0233(8) 0.0217(10) 0.0250(9) 0.0016(8) 0.0086(7) 0.0069(8)
C22 0.0232(9) 0.0306(12) 0.0255(9) -0.0036(8) 0.0090(7) 0.0001(8)
C23 0.0238(9) 0.0314(12) 0.0325(10) -0.0016(9) 0.0113(8) -0.0016(9)
C24 0.0302(10) 0.0324(13) 0.0380(11) -0.0003(10) 0.0108(9) -0.0133(10)
C25 0.0334(11) 0.0282(12) 0.0325(10) -0.0102(9) 0.0110(9) -0.0068(9)
C26 0.0443(12) 0.0440(15) 0.0279(10) 0.0105(10) 0.0099(9) 0.0248(12)
C28 0.0257(9) 0.0322(12) 0.0195(8) 0.0042(8) 0.0084(7) 0.0020(9)
C29 0.0342(10) 0.0290(12) 0.0228(9) -0.0053(8) 0.0097(8) -0.0020(9)
C30 0.0324(10) 0.0179(10) 0.0214(9) -0.0018(7) 0.0060(8) 0.0004(8)

loop_
_atom_type_symbol
_atom_type_description
_atom_type_scat_dispersion_real
_atom_type_scat_dispersion_imag
_atom_type_scat_source
C C 0.0181 0.0091 'International Tables Vol C Tables 4.2.6.8 and 6.1.1.4'
H H 0.0000 0.0000 'International Tables Vol C Tables 4.2.6.8 and 6.1.1.4'
O O 0.0492 0.0322 'International Tables Vol C Tables 4.2.6.8 and 6.1.1.4'

loop_
_geom_angle_atom_site_label_1
_geom_angle_atom_site_label_2
_geom_angle_atom_site_label_3
_geom_angle
C11 O1 C1 109.02(13)
C2 O2 H2 109.5
C3 O3 H3 109.5
C7 O5 C24 116.23(17)
C12 O7 H7 109.5
C26 O8 C17 112.48(15)
C16 O10 C25 115.37(16)
C21 O11 C23 105.82(16)
O1 C1 C2 108.89(15)
O1 C1 C10 105.26(14)
C2 C1 C10 114.83(14)
O1 C1 H1 109.2
C2 C1 H1 109.2
C10 C1 H1 109.2
O2 C2 C1 111.67(15)
O2 C2 C3 111.81(16)
C1 C2 C3 112.63(15)
O2 C2 H2A 106.8
C1 C2 H2A 106.8
C3 C2 H2A 106.8
O3 C3 C2 110.96(14)
O3 C3 C4 112.32(16)
C2 C3 C4 112.16(16)
O3 C3 H3A 107.0
C2 C3 H3A 107.0
C4 C3 H3A 107.0
C29 C4 C28 107.53(15)
C29 C4 C3 108.50(16)
C28 C4 C3 110.47(15)
C29 C4 C5 108.89(16)
C28 C4 C5 114.12(16)
C3 C4 C5 107.21(14)
C6 C5 C4 114.06(14)
C6 C5 C10 112.45(15)
C4 C5 C10 114.70(15)
C6 C5 H5 104.8
C4 C5 H5 104.8
C10 C5 H5 104.8
C7 C6 C5 112.76(16)
C7 C6 H6A 109.0
C5 C6 H6A 109.0
C7 C6 H6B 109.0
C5 C6 H6B 109.0
H6A C6 H6B 107.8
O4 C7 O5 123.4(2)
O4 C7 C6 125.08(17)
O5 C7 C6 111.53(17)
C14 C8 C30 129.59(17)
C14 C8 C11 111.21(17)
C30 C8 C11 119.19(17)
O6 C9 C10 126.71(16)
O6 C9 C11 124.28(16)
C10 C9 C11 109.01(14)
C19 C10 C9 111.32(15)
C19 C10 C1 113.87(16)
C9 C10 C1 98.88(13)
C19 C10 C5 117.09(14)
C9 C10 C5 104.04(15)
C1 C10 C5 109.68(15)
O1 C11 C8 113.84(14)
O1 C11 C9 103.65(13)
C8 C11 C9 112.47(15)
O1 C11 C12 113.08(15)
C8 C11 C12 102.01(14)
C9 C11 C12 112.15(14)
O7 C12 C13 113.22(15)
O7 C12 C11 115.69(14)
C13 C12 C11 106.40(15)
O7 C12 H12 107.0
C13 C12 H12 107.0
C11 C12 H12 107.0
C14 C13 C18 113.05(16)
C14 C13 C12 101.09(15)
C18 C13 C12 109.40(14)
C14 C13 C17 113.12(15)
C18 C13 C17 107.79(16)
C12 C13 C17 112.33(15)
C8 C14 C15 128.69(19)
C8 C14 C13 113.51(16)
C15 C14 C13 117.71(17)
C16 C15 C14 117.25(16)
C16 C15 H15A 108.0
C14 C15 H15A 108.0
C16 C15 H15B 108.0
C14 C15 H15B 108.0
H15A C15 H15B 107.2
O9 C16 O10 123.40(19)
O9 C16 C15 125.19(18)
O10 C16 C15 111.33(15)
O8 C17 C20 110.34(15)
O8 C17 C13 106.42(15)
C20 C17 C13 115.24(16)
O8 C17 H17 108.2
C20 C17 H17 108.2
C13 C17 H17 108.2
C13 C18 H18A 109.5
C13 C18 H18B 109.5
H18A C18 H18B 109.5
C13 C18 H18C 109.5
H18A C18 H18C 109.5
H18B C18 H18C 109.5
C10 C19 H19A 109.5
C10 C19 H19B 109.5
H19A C19 H19B 109.5
C10 C19 H19C 109.5
H19A C19 H19C 109.5
H19B C19 H19C 109.5
C21 C20 C22 105.88(18)
C21 C20 C17 125.9(2)
C22 C20 C17 128.18(17)
C20 C21 O11 111.23(19)
C20 C21 H21 124.4
O11 C21 H21 124.4
C23 C22 C20 106.31(18)
C23 C22 H22 126.8
C20 C22 H22 126.8
C22 C23 O11 110.75(19)
C22 C23 H23 124.6
O11 C23 H23 124.6
O5 C24 H24A 109.5
O5 C24 H24B 109.5
H24A C24 H24B 109.5
O5 C24 H24C 109.5
H24A C24 H24C 109.5
H24B C24 H24C 109.5
O10 C25 H25A 109.5
O10 C25 H25B 109.5
H25A C25 H25B 109.5
O10 C25 H25C 109.5
H25A C25 H25C 109.5
H25B C25 H25C 109.5
O8 C26 H26A 109.5
O8 C26 H26B 109.5
H26A C26 H26B 109.5
O8 C26 H26C 109.5
H26A C26 H26C 109.5
H26B C26 H26C 109.5
C4 C28 H28A 109.5
C4 C28 H28B 109.5
H28A C28 H28B 109.5
C4 C28 H28C 109.5
H28A C28 H28C 109.5
H28B C28 H28C 109.5
C4 C29 H29A 109.5
C4 C29 H29B 109.5
H29A C29 H29B 109.5
C4 C29 H29C 109.5
H29A C29 H29C 109.5
H29B C29 H29C 109.5
C8 C30 H30A 109.5
C8 C30 H30B 109.5
H30A C30 H30B 109.5
C8 C30 H30C 109.5
H30A C30 H30C 109.5
H30B C30 H30C 109.5

loop_
_geom_bond_atom_site_label_1
_geom_bond_atom_site_label_2
_geom_bond_distance
O1 C11 1.443(2)
O1 C1 1.452(2)
O2 C2 1.420(2)
O2 H2 0.8400
O3 C3 1.426(2)
O3 H3 0.8400
O4 C7 1.217(3)
O5 C7 1.324(2)
O5 C24 1.454(3)
O6 C9 1.208(2)
O7 C12 1.414(2)
O7 H7 0.8400
O8 C26 1.418(3)
O8 C17 1.433(2)
O9 C16 1.203(2)
O10 C16 1.345(2)
O10 C25 1.443(3)
O11 C21 1.365(3)
O11 C23 1.374(3)
C1 C2 1.527(2)
C1 C10 1.534(2)
C1 H1 1.0000
C2 C3 1.528(3)
C2 H2A 1.0000
C3 C4 1.554(2)
C3 H3A 1.0000
C4 C29 1.539(3)
C4 C28 1.541(3)
C4 C5 1.558(2)
C5 C6 1.542(2)
C5 C10 1.561(3)
C5 H5 1.0000
C6 C7 1.505(3)
C6 H6A 0.9900
C6 H6B 0.9900
C8 C14 1.336(3)
C8 C30 1.496(3)
C8 C11 1.517(2)
C9 C10 1.526(2)
C9 C11 1.530(2)
C10 C19 1.522(3)
C11 C12 1.559(3)
C12 C13 1.549(2)
C12 H12 1.0000
C13 C14 1.514(3)
C13 C18 1.540(3)
C13 C17 1.558(3)
C14 C15 1.514(2)
C15 C16 1.503(3)
C15 H15A 0.9900
C15 H15B 0.9900
C17 C20 1.506(3)
C17 H17 1.0000
C18 H18A 0.9800
C18 H18B 0.9800
C18 H18C 0.9800
C19 H19A 0.9800
C19 H19B 0.9800
C19 H19C 0.9800
C20 C21 1.349(3)
C20 C22 1.438(3)
C21 H21 0.9500
C22 C23 1.347(3)
C22 H22 0.9500
C23 H23 0.9500
C24 H24A 0.9800
C24 H24B 0.9800
C24 H24C 0.9800
C25 H25A 0.9800
C25 H25B 0.9800
C25 H25C 0.9800
C26 H26A 0.9800
C26 H26B 0.9800
C26 H26C 0.9800
C28 H28A 0.9800
C28 H28B 0.9800
C28 H28C 0.9800
C29 H29A 0.9800
C29 H29B 0.9800
C29 H29C 0.9800
C30 H30A 0.9800
C30 H30B 0.9800
C30 H30C 0.9800

loop_
_geom_hbond_atom_site_label_D
_geom_hbond_atom_site_label_H
_geom_hbond_atom_site_label_A
_geom_hbond_distance_DH
_geom_hbond_distance_HA
_geom_hbond_distance_DA
_geom_hbond_angle_DHA
_geom_hbond_site_symmetry_A
O2 H2 O11 0.84 2.30 3.111(2) 164.1 .
O3 H3 O1 0.84 2.16 2.8238(19) 135.9 .
O3 H3 O7 0.84 2.48 3.2268(19) 148.5 .
O7 H7 O4 0.84 1.99 2.825(2) 169.6 .
C6 H6A O6 0.99 2.54 3.229(2) 126.1 .
C6 H6B O9 0.99 2.52 3.446(2) 155.8 1_454
C15 H15B O8 0.99 2.35 3.090(3) 131.0 .
C22 H22 O9 0.95 2.51 3.402(3) 157.0 .
C25 H25B O4 0.98 2.63 3.418(3) 137.1 2_556

loop_
_geom_torsion_atom_site_label_1
_geom_torsion_atom_site_label_2
_geom_torsion_atom_site_label_3
_geom_torsion_atom_site_label_4
_geom_torsion
C11 O1 C1 C2 -159.49(15)
C11 O1 C1 C10 -35.90(17)
O1 C1 C2 O2 -59.7(2)
C10 C1 C2 O2 -177.40(16)
O1 C1 C2 C3 67.08(18)
C10 C1 C2 C3 -50.6(2)
O2 C2 C3 O3 55.52(19)
C1 C2 C3 O3 -71.19(18)
O2 C2 C3 C4 -177.96(14)
C1 C2 C3 C4 55.3(2)
O3 C3 C4 C29 -48.7(2)
C2 C3 C4 C29 -174.52(15)
O3 C3 C4 C28 -166.38(15)
C2 C3 C4 C28 67.84(19)
O3 C3 C4 C5 68.7(2)
C2 C3 C4 C5 -57.1(2)
C29 C4 C5 C6 -54.0(2)
C28 C4 C5 C6 66.1(2)
C3 C4 C5 C6 -171.20(16)
C29 C4 C5 C10 174.26(15)
C28 C4 C5 C10 -65.6(2)
C3 C4 C5 C10 57.1(2)
C4 C5 C6 C7 93.3(2)
C10 C5 C6 C7 -133.85(16)
C24 O5 C7 O4 3.8(3)
C24 O5 C7 C6 -174.06(17)
C5 C6 C7 O4 31.0(3)
C5 C6 C7 O5 -151.19(15)
O6 C9 C10 C19 34.8(3)
C11 C9 C10 C19 -145.95(15)
O6 C9 C10 C1 154.8(2)
C11 C9 C10 C1 -25.91(19)
O6 C9 C10 C5 -92.2(2)
C11 C9 C10 C5 87.07(16)
O1 C1 C10 C19 154.62(15)
C2 C1 C10 C19 -85.6(2)
O1 C1 C10 C9 36.48(17)
C2 C1 C10 C9 156.22(17)
O1 C1 C10 C5 -71.97(16)
C2 C1 C10 C5 47.8(2)
C6 C5 C10 C19 -53.4(2)
C4 C5 C10 C19 79.15(19)
C6 C5 C10 C9 69.94(17)
C4 C5 C10 C9 -157.56(15)
C6 C5 C10 C1 174.91(14)
C4 C5 C10 C1 -52.59(19)
C1 O1 C11 C8 -104.41(17)
C1 O1 C11 C9 18.10(18)
C1 O1 C11 C12 139.78(14)
C14 C8 C11 O1 -108.14(17)
C30 C8 C11 O1 72.1(2)
C14 C8 C11 C9 134.34(17)
C30 C8 C11 C9 -45.4(2)
C14 C8 C11 C12 14.01(18)
C30 C8 C11 C12 -165.75(16)
O6 C9 C11 O1 -174.38(18)
C10 C9 C11 O1 6.31(19)
O6 C9 C11 C8 -51.0(3)
C10 C9 C11 C8 129.72(16)
O6 C9 C11 C12 63.3(2)
C10 C9 C11 C12 -115.99(16)
O1 C11 C12 O7 -26.8(2)
C8 C11 C12 O7 -149.51(14)
C9 C11 C12 O7 89.92(17)
O1 C11 C12 C13 99.85(16)
C8 C11 C12 C13 -22.82(17)
C9 C11 C12 C13 -143.38(15)
O7 C12 C13 C14 151.08(14)
C11 C12 C13 C14 22.91(17)
O7 C12 C13 C18 -89.45(19)
C11 C12 C13 C18 142.38(16)
O7 C12 C13 C17 30.2(2)
C11 C12 C13 C17 -97.95(17)
C30 C8 C14 C15 3.9(3)
C11 C8 C14 C15 -175.85(16)
C30 C8 C14 C13 -179.55(18)
C11 C8 C14 C13 0.7(2)
C18 C13 C14 C8 -131.98(17)
C12 C13 C14 C8 -15.16(19)
C17 C13 C14 C8 105.15(17)
C18 C13 C14 C15 45.0(2)
C12 C13 C14 C15 161.82(15)
C17 C13 C14 C15 -77.9(2)
C8 C14 C15 C16 -31.1(3)
C13 C14 C15 C16 152.49(16)
C25 O10 C16 O9 -1.5(3)
C25 O10 C16 C15 175.25(16)
C14 C15 C16 O9 -60.8(3)
C14 C15 C16 O10 122.52(18)
C26 O8 C17 C20 -68.2(2)
C26 O8 C17 C13 166.09(19)
C14 C13 C17 O8 71.2(2)
C18 C13 C17 O8 -54.5(2)
C12 C13 C17 O8 -175.11(15)
C14 C13 C17 C20 -51.4(2)
C18 C13 C17 C20 -177.17(15)
C12 C13 C17 C20 62.2(2)
O8 C17 C20 C21 133.8(2)
C13 C17 C20 C21 -105.6(2)
O8 C17 C20 C22 -46.1(3)
C13 C17 C20 C22 74.4(2)
C22 C20 C21 O11 -0.9(2)
C17 C20 C21 O11 179.19(17)
C23 O11 C21 C20 0.8(2)
C21 C20 C22 C23 0.6(2)
C17 C20 C22 C23 -179.42(19)
C20 C22 C23 O11 -0.2(2)
C21 O11 C23 C22 -0.3(2)
